data_4075851
loop_
_publ_author_name
'Koshevoy, Igor O.'
'Haukka, Matti'
'Pakkanen, Tapani A.'
'Tunik, Sergey P.'
'Vainiotalo, Pirjo'

_publ_section_title
;
 Supermolecular Assembly of Tetra- and Hexanuclear Carbonyl Clusters Using
 a Novel Polydentate Pyridylphosphine Ligand
;
_journal_issue 14
_journal_name_full Organometallics
_journal_page_first 3516
_journal_paper_doi 10.1021/om0502032
_journal_volume 24
_journal_year 2005
_chemical_formula_sum 'C65 H32 Cl6 N2 O28 P2 Rh12'
_chemical_formula_weight 2798.49
_chemical_name_systematic
; 
 ? 
;
_space_group_IT_number 20
_symmetry_cell_setting orthorhombic
_symmetry_space_group_name_Hall 'C 2c 2'
_symmetry_space_group_name_H-M 'C 2 2 21'
_atom_sites_solution_hydrogens geom
_atom_sites_solution_primary direct
_atom_sites_solution_secondary difmap
_audit_creation_method SHELXL-97
_cell_angle_alpha 90.00
_cell_angle_beta 90.00
_cell_angle_gamma 90.00
_cell_formula_units_Z 4
_cell_length_a 16.700(3)
_cell_length_b 23.066(5)
_cell_length_c 21.127(4)
_cell_measurement_temperature 120(2)
_cell_volume 8138(3)
_computing_cell_refinement 'Denzo/Scalepack (Otwinowski & Minor, 1997)'
_computing_data_collection 'Collect (Nonius BV, 1997-2000)'
_computing_data_reduction 'Denzo/Scalepack (Otwinowski & Minor, 1997)'
_computing_molecular_graphics 'XP in SHELXTL v.6.14 (Sheldrick, 2003)'
_computing_publication_material 'SHELXL-97 (Sheldrick, 1997)'
_computing_structure_refinement 'SHELXL-97 (Sheldrick, 1997)'
_computing_structure_solution 'SHELXS-97 (Sheldrick, 1997)'
_diffrn_ambient_temperature 120(2)
_diffrn_detector_area_resol_mean 9
_diffrn_measured_fraction_theta_full 0.997
_diffrn_measured_fraction_theta_max 0.997
_diffrn_measurement_device '95mm CCD camera on \k-goniostat'
_diffrn_measurement_device_type KappaCCD
_diffrn_measurement_method '\f scans and \w scans'
_diffrn_radiation_monochromator 'horizonally mounted graphite crystal'
_diffrn_radiation_source 'fine-focus sealed tube'
_diffrn_radiation_type MoK\a
_diffrn_radiation_wavelength 0.71073
_diffrn_reflns_av_R_equivalents 0.0399
_diffrn_reflns_av_sigmaI/netI 0.0433
_diffrn_reflns_limit_h_max 21
_diffrn_reflns_limit_h_min -19
_diffrn_reflns_limit_k_max 29
_diffrn_reflns_limit_k_min -27
_diffrn_reflns_limit_l_max 27
_diffrn_reflns_limit_l_min -22
_diffrn_reflns_number 31163
_diffrn_reflns_theta_full 27.47
_diffrn_reflns_theta_max 27.47
_diffrn_reflns_theta_min 2.92
_exptl_absorpt_coefficient_mu 2.678
_exptl_absorpt_correction_T_max 0.15877
_exptl_absorpt_correction_T_min 0.11919
_exptl_absorpt_correction_type multi-scan
_exptl_absorpt_process_details 'Xprep in Shelxtl v.6.14 (Sheldrick, 2003)'
_exptl_crystal_colour black
_exptl_crystal_density_diffrn 2.284
_exptl_crystal_density_method 'not measured'
_exptl_crystal_description block
_exptl_crystal_F_000 5328
_exptl_crystal_size_max 0.16
_exptl_crystal_size_mid 0.15
_exptl_crystal_size_min 0.13
_refine_diff_density_max 0.970
_refine_diff_density_min -1.005
_refine_diff_density_rms 0.123
_refine_ls_abs_structure_details 'Flack H D (1983), Acta Cryst. A39, 876-881'
_refine_ls_abs_structure_Flack -0.02(3)
_refine_ls_extinction_method none
_refine_ls_goodness_of_fit_ref 1.045
_refine_ls_hydrogen_treatment mixed
_refine_ls_matrix_type full
_refine_ls_number_parameters 520
_refine_ls_number_reflns 9264
_refine_ls_number_restraints 7
_refine_ls_restrained_S_all 1.044
_refine_ls_R_factor_all 0.0387
_refine_ls_R_factor_gt 0.0311
_refine_ls_shift/su_max 0.001
_refine_ls_shift/su_mean 0.000
_refine_ls_structure_factor_coef Fsqd
_refine_ls_weighting_details 'calc w=1/[\s^2^(Fo^2^)+(0.0242P)^2^+26.1472P] where P=(Fo^2^+2Fc^2^)/3'
_refine_ls_weighting_scheme calc
_refine_ls_wR_factor_gt 0.0643
_refine_ls_wR_factor_ref 0.0674
_reflns_number_gt 8370
_reflns_number_total 9264
_reflns_threshold_expression >2sigma(I)
_cod_data_source_file om0502032si20050318_060544.cif
_cod_data_source_block structure_2
_cod_database_code 4075851

loop_
_symmetry_equiv_pos_as_xyz
'x, y, z'
'-x, -y, z+1/2'
'x, -y, -z'
'-x, y, -z+1/2'
'x+1/2, y+1/2, z'
'-x+1/2, -y+1/2, z+1/2'
'x+1/2, -y+1/2, -z'
'-x+1/2, y+1/2, -z+1/2'

loop_
_atom_site_label
_atom_site_type_symbol
_atom_site_fract_x
_atom_site_fract_y
_atom_site_fract_z
_atom_site_U_iso_or_equiv
_atom_site_adp_type
_atom_site_occupancy
_atom_site_symmetry_multiplicity
_atom_site_calc_flag
_atom_site_refinement_flags
_atom_site_disorder_assembly
_atom_site_disorder_group
Rh1 Rh 0.58033(2) 0.347097(17) 0.026098(18) 0.02126(9) Uani 1 1 d . . .
Rh2 Rh 0.59231(2) 0.231315(16) 0.010420(17) 0.01931(8) Uani 1 1 d . . .
Rh3 Rh 0.68185(2) 0.218925(17) 0.116427(18) 0.02372(9) Uani 1 1 d . . .
Rh4 Rh 0.66926(3) 0.337942(19) 0.136320(19) 0.02799(10) Uani 1 1 d . . .
Rh5 Rh 0.72993(2) 0.295082(17) 0.024181(19) 0.02293(9) Uani 1 1 d . . .
Rh6 Rh 0.53374(2) 0.272762(18) 0.122859(18) 0.02510(9) Uani 1 1 d . . .
P1 P 0.56333(8) 0.35725(6) -0.08008(6) 0.0204(3) Uani 1 1 d . . .
O1 O 0.4897(3) 0.4574(2) 0.0575(2) 0.0536(13) Uani 1 1 d . . .
O2 O 0.7263(2) 0.42751(17) 0.0298(2) 0.0372(9) Uani 1 1 d . . .
O3 O 0.4203(2) 0.28041(16) 0.00917(17) 0.0283(8) Uani 1 1 d . . .
O4 O 0.5084(3) 0.11643(18) 0.0268(2) 0.0460(11) Uani 1 1 d . . .
O5 O 0.7467(2) 0.16200(17) -0.00903(18) 0.0313(8) Uani 1 1 d . . .
O6 O 0.6288(3) 0.0979(2) 0.1541(2) 0.0491(12) Uani 1 1 d . . .
O7 O 0.8407(2) 0.2091(2) 0.1849(2) 0.0436(11) Uani 1 1 d . . .
O8 O 0.8227(4) 0.3619(3) 0.2068(3) 0.0737(17) Uani 1 1 d . . .
O9 O 0.5823(3) 0.4391(2) 0.1964(2) 0.0572(13) Uani 1 1 d . . .
O10 O 0.7955(2) 0.2794(2) -0.1086(2) 0.0520(12) Uani 1 1 d . . .
O11 O 0.8957(3) 0.3151(2) 0.0774(2) 0.0471(11) Uani 1 1 d . . .
O12 O 0.4470(3) 0.16453(19) 0.1688(2) 0.0461(11) Uani 1 1 d . . .
O13 O 0.4186(3) 0.3614(2) 0.1752(2) 0.0591(14) Uani 1 1 d . . .
O14 O 0.6285(3) 0.25906(18) 0.24972(18) 0.0394(10) Uani 1 1 d . . .
N1 N 0.5747(2) 0.23792(17) -0.09150(18) 0.0199(8) Uani 1 1 d . . .
C1 C 0.5222(4) 0.4153(3) 0.0455(3) 0.0323(13) Uani 1 1 d . . .
C2 C 0.6947(3) 0.3833(2) 0.0384(3) 0.0312(12) Uani 1 1 d . . .
C3 C 0.4862(3) 0.2824(2) 0.0271(2) 0.0249(11) Uani 1 1 d . . .
C4 C 0.5410(3) 0.1589(2) 0.0180(2) 0.0264(11) Uani 1 1 d . . .
C5 C 0.7095(3) 0.1996(2) 0.0148(2) 0.0266(11) Uani 1 1 d . . .
C6 C 0.6478(3) 0.1434(3) 0.1391(3) 0.0300(12) Uani 1 1 d . . .
C7 C 0.7818(3) 0.2117(3) 0.1576(3) 0.0326(13) Uani 1 1 d . . .
C8 C 0.7674(4) 0.3527(3) 0.1795(3) 0.0445(16) Uani 1 1 d . . .
C9 C 0.6156(4) 0.4007(3) 0.1746(3) 0.0392(15) Uani 1 1 d . . .
C10 C 0.7679(3) 0.2894(3) -0.0612(3) 0.0326(13) Uani 1 1 d . . .
C11 C 0.8343(4) 0.3055(3) 0.0566(3) 0.0332(13) Uani 1 1 d . . .
C12 C 0.4763(3) 0.2060(3) 0.1517(3) 0.0330(13) Uani 1 1 d . . .
C13 C 0.4618(4) 0.3274(3) 0.1580(3) 0.0370(14) Uani 1 1 d . . .
C14 C 0.6271(3) 0.2679(3) 0.1949(3) 0.0347(13) Uani 1 1 d . . .
C15 C 0.5500(3) 0.2866(2) -0.1207(2) 0.0213(10) Uani 1 1 d . . .
C16 C 0.5735(3) 0.1884(2) -0.1259(2) 0.0238(11) Uani 1 1 d . . .
H16 H 0.5923 0.1538 -0.1066 0.029 Uiso 1 1 calc R . .
C17 C 0.5464(3) 0.1856(2) -0.1879(2) 0.0258(11) Uani 1 1 d . . .
H17 H 0.5481 0.1499 -0.2104 0.031 Uiso 1 1 calc R . .
C18 C 0.5166(3) 0.2352(2) -0.2172(2) 0.0210(10) Uani 1 1 d . . .
C19 C 0.5187(3) 0.2859(2) -0.1822(2) 0.0203(10) Uani 1 1 d . . .
H19 H 0.4986 0.3208 -0.2001 0.024 Uiso 1 1 calc R . .
C20 C 0.6455(3) 0.3903(2) -0.1244(2) 0.0238(11) Uani 1 1 d . . .
C21 C 0.6838(3) 0.3631(3) -0.1750(3) 0.0307(12) Uani 1 1 d . . .
H21 H 0.6664 0.3258 -0.1882 0.037 Uiso 1 1 calc R . .
C22 C 0.7463(3) 0.3894(3) -0.2060(3) 0.0380(14) Uani 1 1 d . . .
H22 H 0.7720 0.3701 -0.2402 0.046 Uiso 1 1 calc R . .
C23 C 0.7717(4) 0.4436(3) -0.1878(3) 0.0371(14) Uani 1 1 d . . .
H23 H 0.8147 0.4619 -0.2094 0.045 Uiso 1 1 calc R . .
C24 C 0.7346(3) 0.4714(3) -0.1380(3) 0.0368(13) Uani 1 1 d . . .
H24 H 0.7520 0.5089 -0.1252 0.044 Uiso 1 1 calc R . .
C25 C 0.6714(3) 0.4446(2) -0.1064(3) 0.0288(12) Uani 1 1 d . . .
H25 H 0.6459 0.4639 -0.0722 0.035 Uiso 1 1 calc R . .
C26 C 0.4758(3) 0.3983(2) -0.1066(2) 0.0216(10) Uani 1 1 d . . .
C27 C 0.4786(3) 0.4323(2) -0.1612(2) 0.0264(11) Uani 1 1 d . . .
H27 H 0.5272 0.4354 -0.1843 0.032 Uiso 1 1 calc R . .
C28 C 0.4106(4) 0.4617(3) -0.1822(3) 0.0445(16) Uani 1 1 d . . .
H28 H 0.4127 0.4842 -0.2199 0.053 Uiso 1 1 calc R . .
C29 C 0.3409(3) 0.4580(3) -0.1483(3) 0.0421(16) Uani 1 1 d . . .
H29 H 0.2946 0.4780 -0.1625 0.050 Uiso 1 1 calc R . .
C30 C 0.3376(3) 0.4257(2) -0.0942(3) 0.0331(13) Uani 1 1 d . . .
H30 H 0.2892 0.4237 -0.0707 0.040 Uiso 1 1 calc R . .
C31 C 0.4052(3) 0.3955(2) -0.0732(3) 0.0294(12) Uani 1 1 d . . .
H31 H 0.4024 0.3730 -0.0356 0.035 Uiso 1 1 calc R . .
C98 C 1.2449(7) 0.4306(8) 0.1050(4) 0.087(6) Uiso 0.471(4) 1 d PD A 1
Cl98 Cl 1.1807(3) 0.4635(2) 0.0502(3) 0.0848(17) Uiso 0.471(4) 1 d PD A 1
Cl99 Cl 1.2024(4) 0.4310(3) 0.1807(4) 0.117(3) Uiso 0.471(4) 1 d PD A 1
C96 C 0.9845(13) 0.5126(5) 0.1437(4) 0.116(8) Uiso 0.529(4) 1 d PD A 2
Cl96 Cl 0.9411(4) 0.4523(3) 0.1069(5) 0.109(3) Uiso 0.529(4) 1 d PD A 2
Cl97 Cl 0.9920(6) 0.4893(4) 0.2223(4) 0.157(3) Uiso 0.529(4) 1 d PD . 2
Cl95 Cl 1.1062(5) 0.4703(4) 0.0883(4) 0.145(3) Uiso 0.50 1 d PD . 3
C94 C 1.0064(5) 0.4931(7) 0.0939(12) 0.159(12) Uiso 0.50 1 d PD . 3
Cl94 Cl 0.9162(12) 0.4878(13) 0.0521(12) 0.276(14) Uiso 0.309(10) 1 d PD . 3
Cl93 Cl 0.9450(5) 0.4433(4) 0.1333(6) 0.040(3) Uiso 0.191(10) 1 d PD . 3

loop_
_atom_site_aniso_label
_atom_site_aniso_U_11
_atom_site_aniso_U_22
_atom_site_aniso_U_33
_atom_site_aniso_U_23
_atom_site_aniso_U_13
_atom_site_aniso_U_12
Rh1 0.0308(2) 0.0224(2) 0.01058(18) -0.00058(15) 0.00027(15) -0.00082(15)
Rh2 0.02412(18) 0.02237(19) 0.01143(18) 0.00093(15) -0.00116(14) -0.00080(15)
Rh3 0.0299(2) 0.0285(2) 0.01280(19) 0.00255(16) -0.00334(16) -0.00199(16)
Rh4 0.0423(2) 0.0296(2) 0.01214(19) -0.00186(17) -0.00406(17) -0.00513(18)
Rh5 0.02589(19) 0.0296(2) 0.01332(19) 0.00129(17) -0.00253(16) -0.00398(16)
Rh6 0.0337(2) 0.0277(2) 0.0139(2) 0.00206(17) 0.00400(15) 0.00055(17)
P1 0.0281(7) 0.0213(7) 0.0117(6) -0.0004(5) 0.0002(5) -0.0014(5)
O1 0.091(4) 0.039(3) 0.032(3) -0.008(2) -0.006(2) 0.024(3)
O2 0.048(2) 0.031(2) 0.033(2) 0.0035(19) -0.005(2) -0.0118(18)
O3 0.0281(19) 0.030(2) 0.0264(19) 0.0075(16) 0.0022(15) 0.0031(15)
O4 0.064(3) 0.038(2) 0.036(2) 0.002(2) -0.007(2) -0.018(2)
O5 0.0331(19) 0.034(2) 0.027(2) 0.0047(18) -0.0029(16) 0.0063(16)
O6 0.053(3) 0.044(3) 0.051(3) 0.012(2) -0.013(2) -0.011(2)
O7 0.035(2) 0.060(3) 0.036(2) 0.010(2) -0.0148(19) -0.005(2)
O8 0.082(4) 0.089(4) 0.050(3) -0.004(3) -0.038(3) -0.025(3)
O9 0.098(4) 0.041(3) 0.033(3) -0.010(2) 0.010(3) 0.005(3)
O10 0.047(3) 0.085(4) 0.024(2) 0.002(2) 0.0039(19) 0.019(2)
O11 0.034(2) 0.066(3) 0.041(3) -0.017(2) -0.009(2) -0.008(2)
O12 0.050(3) 0.039(3) 0.048(3) 0.010(2) 0.013(2) -0.003(2)
O13 0.088(4) 0.041(3) 0.048(3) 0.009(2) 0.034(3) 0.020(3)
O14 0.058(3) 0.050(3) 0.0104(19) -0.0017(18) 0.0008(17) 0.000(2)
N1 0.026(2) 0.018(2) 0.016(2) 0.0011(16) 0.0002(16) -0.0007(16)
C1 0.048(3) 0.031(3) 0.019(3) -0.003(2) 0.000(2) 0.002(3)
C2 0.040(3) 0.034(3) 0.020(3) -0.004(2) -0.005(2) -0.001(2)
C3 0.035(3) 0.023(3) 0.017(2) 0.000(2) 0.001(2) 0.000(2)
C4 0.033(3) 0.032(3) 0.013(2) 0.002(2) -0.003(2) -0.001(2)
C5 0.026(3) 0.036(3) 0.018(3) 0.007(2) -0.005(2) -0.002(2)
C6 0.030(3) 0.036(3) 0.024(3) 0.007(2) -0.008(2) -0.005(2)
C7 0.041(3) 0.039(3) 0.017(3) 0.003(2) -0.001(2) -0.011(3)
C8 0.056(4) 0.049(4) 0.029(3) 0.004(3) -0.014(3) -0.013(3)
C9 0.058(4) 0.036(4) 0.023(3) 0.005(3) -0.004(3) -0.005(3)
C10 0.026(3) 0.048(4) 0.024(3) 0.009(3) -0.005(2) 0.002(3)
C11 0.039(3) 0.037(3) 0.024(3) 0.001(2) 0.001(2) -0.007(3)
C12 0.037(3) 0.040(3) 0.022(3) 0.006(3) 0.005(2) 0.005(3)
C13 0.053(4) 0.037(3) 0.021(3) 0.009(2) 0.010(3) 0.007(3)
C14 0.040(3) 0.034(3) 0.029(3) -0.004(3) 0.002(2) -0.001(3)
C15 0.028(2) 0.021(2) 0.015(2) -0.004(2) 0.0036(19) 0.0008(19)
C16 0.028(3) 0.026(3) 0.018(3) 0.003(2) 0.001(2) 0.003(2)
C17 0.034(3) 0.025(3) 0.019(3) -0.003(2) 0.001(2) 0.002(2)
C18 0.023(2) 0.027(3) 0.013(2) 0.002(2) 0.0013(18) 0.000(2)
C19 0.025(2) 0.022(3) 0.013(2) 0.0032(19) -0.0011(18) -0.0002(19)
C20 0.027(3) 0.029(3) 0.015(3) 0.004(2) -0.002(2) 0.002(2)
C21 0.034(3) 0.034(3) 0.024(3) -0.005(2) 0.005(2) -0.002(2)
C22 0.034(3) 0.057(4) 0.023(3) -0.003(3) 0.011(2) -0.006(3)
C23 0.034(3) 0.048(4) 0.029(3) -0.004(3) 0.010(3) -0.008(3)
C24 0.038(3) 0.035(3) 0.038(3) -0.003(3) 0.005(3) -0.003(2)
C25 0.036(3) 0.031(3) 0.019(3) -0.001(2) 0.006(2) -0.005(2)
C26 0.030(3) 0.021(3) 0.014(2) -0.0025(19) -0.001(2) -0.0004(19)
C27 0.030(3) 0.028(3) 0.020(3) 0.007(2) 0.002(2) 0.001(2)
C28 0.042(3) 0.063(4) 0.029(3) 0.022(3) -0.003(3) -0.004(3)
C29 0.028(3) 0.062(4) 0.036(4) 0.016(3) -0.007(3) 0.011(3)
C30 0.031(3) 0.038(3) 0.030(3) 0.004(3) 0.001(2) -0.001(2)
C31 0.038(3) 0.025(3) 0.025(3) 0.002(2) 0.003(2) 0.006(2)

loop_
_atom_type_symbol
_atom_type_description
_atom_type_scat_dispersion_real
_atom_type_scat_dispersion_imag
_atom_type_scat_source
C C 0.0033 0.0016 'International Tables Vol C Tables 4.2.6.8 and 6.1.1.4'
H H 0.0000 0.0000 'International Tables Vol C Tables 4.2.6.8 and 6.1.1.4'
N N 0.0061 0.0033 'International Tables Vol C Tables 4.2.6.8 and 6.1.1.4'
O O 0.0106 0.0060 'International Tables Vol C Tables 4.2.6.8 and 6.1.1.4'
P P 0.1023 0.0942 'International Tables Vol C Tables 4.2.6.8 and 6.1.1.4'
Cl Cl 0.1484 0.1585 'International Tables Vol C Tables 4.2.6.8 and 6.1.1.4'
Rh Rh -1.1178 0.9187 'International Tables Vol C Tables 4.2.6.8 and 6.1.1.4'

loop_
_geom_angle_atom_site_label_1
_geom_angle_atom_site_label_2
_geom_angle_atom_site_label_3
_geom_angle
_geom_angle_site_symmetry_1
_geom_angle_site_symmetry_3
C1 Rh1 C2 96.2(2) . .
C1 Rh1 C3 101.4(2) . .
C2 Rh1 C3 158.7(2) . .
C1 Rh1 P1 93.68(17) . .
C2 Rh1 P1 101.25(16) . .
C3 Rh1 P1 89.41(14) . .
C1 Rh1 Rh2 152.50(18) . .
C2 Rh1 Rh2 109.94(16) . .
C3 Rh1 Rh2 51.24(13) . .
P1 Rh1 Rh2 89.43(4) . .
C1 Rh1 Rh4 98.97(17) . .
C2 Rh1 Rh4 55.83(15) . .
C3 Rh1 Rh4 109.17(14) . .
P1 Rh1 Rh4 154.74(4) . .
Rh2 Rh1 Rh4 89.313(17) . .
C1 Rh1 Rh5 145.56(18) . .
C2 Rh1 Rh5 49.78(16) . .
C3 Rh1 Rh5 110.86(13) . .
P1 Rh1 Rh5 98.20(4) . .
Rh2 Rh1 Rh5 60.197(15) . .
Rh4 Rh1 Rh5 59.738(16) . .
C1 Rh1 Rh6 102.12(17) . .
C2 Rh1 Rh6 114.10(15) . .
C3 Rh1 Rh6 50.60(13) . .
P1 Rh1 Rh6 138.98(4) . .
Rh2 Rh1 Rh6 60.032(17) . .
Rh4 Rh1 Rh6 58.981(18) . .
Rh5 Rh1 Rh6 89.771(18) . .
C4 Rh2 C5 96.4(2) . .
C4 Rh2 C3 95.5(2) . .
C5 Rh2 C3 162.3(2) . .
C4 Rh2 N1 94.87(18) . .
C5 Rh2 N1 101.22(18) . .
C3 Rh2 N1 90.68(17) . .
C4 Rh2 Rh1 146.40(16) . .
C5 Rh2 Rh1 114.21(15) . .
C3 Rh2 Rh1 51.56(13) . .
N1 Rh2 Rh1 92.41(10) . .
C4 Rh2 Rh3 95.00(15) . .
C5 Rh2 Rh3 53.83(15) . .
C3 Rh2 Rh3 112.11(14) . .
N1 Rh2 Rh3 154.08(10) . .
Rh1 Rh2 Rh3 92.514(17) . .
C4 Rh2 Rh6 94.17(15) . .
C5 Rh2 Rh6 114.68(15) . .
C3 Rh2 Rh6 51.31(14) . .
N1 Rh2 Rh6 141.62(10) . .
Rh1 Rh2 Rh6 61.446(15) . .
Rh3 Rh2 Rh6 61.124(19) . .
C4 Rh2 Rh5 147.91(15) . .
C5 Rh2 Rh5 53.06(14) . .
C3 Rh2 Rh5 112.20(13) . .
N1 Rh2 Rh5 100.40(10) . .
Rh1 Rh2 Rh5 61.223(16) . .
Rh3 Rh2 Rh5 60.428(15) . .
Rh6 Rh2 Rh5 91.149(18) . .
C7 Rh3 C6 93.9(2) . .
C7 Rh3 C14 93.7(2) . .
C6 Rh3 C14 99.0(2) . .
C7 Rh3 C5 104.0(2) . .
C6 Rh3 C5 97.0(2) . .
C14 Rh3 C5 155.2(2) . .
C7 Rh3 Rh2 151.40(16) . .
C6 Rh3 Rh2 98.09(16) . .
C14 Rh3 Rh2 109.82(15) . .
C5 Rh3 Rh2 48.88(13) . .
C7 Rh3 Rh5 97.19(17) . .
C6 Rh3 Rh5 148.91(18) . .
C14 Rh3 Rh5 109.13(16) . .
C5 Rh3 Rh5 52.15(13) . .
Rh2 Rh3 Rh5 60.434(17) . .
C7 Rh3 Rh6 143.62(18) . .
C6 Rh3 Rh6 97.59(16) . .
C14 Rh3 Rh6 50.46(15) . .
C5 Rh3 Rh6 108.66(13) . .
Rh2 Rh3 Rh6 60.026(16) . .
Rh5 Rh3 Rh6 90.521(19) . .
C7 Rh3 Rh4 94.81(19) . .
C6 Rh3 Rh4 147.75(18) . .
C14 Rh3 Rh4 49.49(16) . .
C5 Rh3 Rh4 110.86(14) . .
Rh2 Rh3 Rh4 88.802(17) . .
Rh5 Rh3 Rh4 59.883(18) . .
Rh6 Rh3 Rh4 58.901(16) . .
C9 Rh4 C8 93.8(3) . .
C9 Rh4 C14 100.0(2) . .
C8 Rh4 C14 98.1(2) . .
C9 Rh4 C2 97.0(2) . .
C8 Rh4 C2 100.7(2) . .
C14 Rh4 C2 153.7(2) . .
C9 Rh4 Rh6 94.2(2) . .
C8 Rh4 Rh6 149.4(2) . .
C14 Rh4 Rh6 51.40(15) . .
C2 Rh4 Rh6 107.58(13) . .
C9 Rh4 Rh5 144.89(18) . .
C8 Rh4 Rh5 99.1(2) . .
C14 Rh4 Rh5 110.17(16) . .
C2 Rh4 Rh5 48.65(14) . .
Rh6 Rh4 Rh5 91.008(19) . .
C9 Rh4 Rh1 92.72(19) . .
C8 Rh4 Rh1 148.1(2) . .
C14 Rh4 Rh1 111.42(16) . .
C2 Rh4 Rh1 47.53(14) . .
Rh6 Rh4 Rh1 60.678(16) . .
Rh5 Rh4 Rh1 60.161(19) . .
C9 Rh4 Rh3 149.0(2) . .
C8 Rh4 Rh3 100.6(2) . .
C14 Rh4 Rh3 51.10(16) . .
C2 Rh4 Rh3 106.94(14) . .
Rh6 Rh4 Rh3 60.288(17) . .
Rh5 Rh4 Rh3 59.314(14) . .
Rh1 Rh4 Rh3 89.355(17) . .
C11 Rh5 C10 92.5(2) . .
C11 Rh5 C2 94.7(2) . .
C10 Rh5 C2 106.8(2) . .
C11 Rh5 C5 107.4(2) . .
C10 Rh5 C5 84.3(2) . .
C2 Rh5 C5 155.04(19) . .
C11 Rh5 Rh3 95.40(17) . .
C10 Rh5 Rh3 136.21(19) . .
C2 Rh5 Rh3 115.36(15) . .
C5 Rh5 Rh3 52.28(14) . .
C11 Rh5 Rh2 151.64(18) . .
C10 Rh5 Rh2 98.12(17) . .
C2 Rh5 Rh2 107.11(15) . .
C5 Rh5 Rh2 48.34(13) . .
Rh3 Rh5 Rh2 59.137(15) . .
C11 Rh5 Rh4 88.94(18) . .
C10 Rh5 Rh4 162.52(18) . .
C2 Rh5 Rh4 55.76(15) . .
C5 Rh5 Rh4 111.88(14) . .
Rh3 Rh5 Rh4 60.803(19) . .
Rh2 Rh5 Rh4 88.597(18) . .
C11 Rh5 Rh1 140.48(18) . .
C10 Rh5 Rh1 109.99(15) . .
C2 Rh5 Rh1 48.56(15) . .
C5 Rh5 Rh1 106.86(13) . .
Rh3 Rh5 Rh1 90.173(18) . .
Rh2 Rh5 Rh1 58.579(19) . .
Rh4 Rh5 Rh1 60.101(16) . .
C13 Rh6 C12 95.3(2) . .
C13 Rh6 C14 102.4(2) . .
C12 Rh6 C14 95.4(2) . .
C13 Rh6 C3 93.7(2) . .
C12 Rh6 C3 101.2(2) . .
C14 Rh6 C3 155.7(2) . .
C13 Rh6 Rh4 96.8(2) . .
C12 Rh6 Rh4 145.56(17) . .
C14 Rh6 Rh4 50.50(16) . .
C3 Rh6 Rh4 109.96(13) . .
C13 Rh6 Rh2 143.00(18) . .
C12 Rh6 Rh2 100.02(17) . .
C14 Rh6 Rh2 109.38(15) . .
C3 Rh6 Rh2 50.42(13) . .
Rh4 Rh6 Rh2 89.232(19) . .
C13 Rh6 Rh3 152.2(2) . .
C12 Rh6 Rh3 95.86(17) . .
C14 Rh6 Rh3 51.20(15) . .
C3 Rh6 Rh3 108.95(13) . .
Rh4 Rh6 Rh3 60.81(2) . .
Rh2 Rh6 Rh3 58.849(15) . .
C13 Rh6 Rh1 93.19(17) . .
C12 Rh6 Rh1 150.57(18) . .
C14 Rh6 Rh1 110.19(16) . .
C3 Rh6 Rh1 50.04(13) . .
Rh4 Rh6 Rh1 60.341(17) . .
Rh2 Rh6 Rh1 58.522(19) . .
Rh3 Rh6 Rh1 89.459(18) . .
C20 P1 C26 103.1(2) . .
C20 P1 C15 102.7(2) . .
C26 P1 C15 102.5(2) . .
C20 P1 Rh1 117.06(17) . .
C26 P1 Rh1 117.09(16) . .
C15 P1 Rh1 112.41(16) . .
C15 N1 C16 116.9(4) . .
C15 N1 Rh2 123.6(3) . .
C16 N1 Rh2 118.3(3) . .
O1 C1 Rh1 177.6(6) . .
O2 C2 Rh1 137.9(5) . .
O2 C2 Rh5 133.4(5) . .
Rh1 C2 Rh5 81.7(2) . .
O2 C2 Rh4 127.5(4) . .
Rh1 C2 Rh4 76.64(19) . .
Rh5 C2 Rh4 75.59(18) . .
O3 C3 Rh2 134.5(4) . .
O3 C3 Rh1 135.2(4) . .
Rh2 C3 Rh1 77.20(17) . .
O3 C3 Rh6 129.8(4) . .
Rh2 C3 Rh6 78.27(17) . .
Rh1 C3 Rh6 79.36(17) . .
O4 C4 Rh2 175.2(5) . .
O5 C5 Rh2 137.0(4) . .
O5 C5 Rh5 133.0(4) . .
Rh2 C5 Rh5 78.60(18) . .
O5 C5 Rh3 131.6(4) . .
Rh2 C5 Rh3 77.29(18) . .
Rh5 C5 Rh3 75.57(17) . .
O6 C6 Rh3 178.2(5) . .
O7 C7 Rh3 176.5(5) . .
O8 C8 Rh4 177.0(7) . .
O9 C9 Rh4 178.3(6) . .
O10 C10 Rh5 170.5(5) . .
O11 C11 Rh5 175.8(5) . .
O12 C12 Rh6 175.5(5) . .
O13 C13 Rh6 175.7(5) . .
O14 C14 Rh4 133.6(5) . .
O14 C14 Rh6 135.3(5) . .
Rh4 C14 Rh6 78.1(2) . .
O14 C14 Rh3 130.1(5) . .
Rh4 C14 Rh3 79.4(2) . .
Rh6 C14 Rh3 78.33(19) . .
N1 C15 C19 122.1(4) . .
N1 C15 P1 118.9(3) . .
C19 C15 P1 118.9(4) . .
N1 C16 C17 123.4(5) . .
N1 C16 H16 118.3 . .
C17 C16 H16 118.3 . .
C16 C17 C18 119.8(5) . .
C16 C17 H17 120.1 . .
C18 C17 H17 120.1 . .
C19 C18 C17 116.7(4) . .
C19 C18 C18 120.3(3) . 4_654
C17 C18 C18 123.0(3) . 4_654
C18 C19 C15 120.9(5) . .
C18 C19 H19 119.5 . .
C15 C19 H19 119.5 . .
C25 C20 C21 118.4(5) . .
C25 C20 P1 118.3(4) . .
C21 C20 P1 123.3(4) . .
C22 C21 C20 121.1(5) . .
C22 C21 H21 119.5 . .
C20 C21 H21 119.5 . .
C21 C22 C23 120.1(5) . .
C21 C22 H22 120.0 . .
C23 C22 H22 120.0 . .
C22 C23 C24 119.9(5) . .
C22 C23 H23 120.1 . .
C24 C23 H23 120.1 . .
C23 C24 C25 119.9(6) . .
C23 C24 H24 120.0 . .
C25 C24 H24 120.0 . .
C20 C25 C24 120.6(5) . .
C20 C25 H25 119.7 . .
C24 C25 H25 119.7 . .
C31 C26 C27 118.6(5) . .
C31 C26 P1 120.2(4) . .
C27 C26 P1 121.2(4) . .
C28 C27 C26 120.7(5) . .
C28 C27 H27 119.7 . .
C26 C27 H27 119.7 . .
C29 C28 C27 119.6(5) . .
C29 C28 H28 120.2 . .
C27 C28 H28 120.2 . .
C30 C29 C28 120.5(5) . .
C30 C29 H29 119.8 . .
C28 C29 H29 119.8 . .
C29 C30 C31 120.2(5) . .
C29 C30 H30 119.9 . .
C31 C30 H30 119.9 . .
C26 C31 C30 120.4(5) . .
C26 C31 H31 119.8 . .
C30 C31 H31 119.8 . .
Cl99 C98 Cl98 110.7(5) . .
Cl97 C96 Cl96 102.0(6) . .
Cl97 Cl97 C96 160.3(6) 4_755 .
Cl95 C94 Cl94 139.8(19) . .
Cl95 C94 Cl93 113.2(7) . .
Cl94 C94 Cl93 71.9(10) . .
C94 Cl94 Cl93 54.1(5) . .
C94 Cl94 Cl94 118.1(10) . 3_565
Cl93 Cl94 Cl94 158.7(17) . 3_565
C94 Cl93 Cl94 54.1(5) . .

loop_
_geom_bond_atom_site_label_1
_geom_bond_atom_site_label_2
_geom_bond_distance
_geom_bond_site_symmetry_2
Rh1 C1 1.894(6) .
Rh1 C2 2.100(6) .
Rh1 C3 2.168(5) .
Rh1 P1 2.2733(14) .
Rh1 Rh2 2.6985(8) .
Rh1 Rh4 2.7700(7) .
Rh1 Rh5 2.7717(7) .
Rh1 Rh6 2.7793(7) .
Rh2 C4 1.884(5) .
Rh2 C5 2.091(5) .
Rh2 C3 2.158(5) .
Rh2 N1 2.179(4) .
Rh2 Rh3 2.7081(7) .
Rh2 Rh6 2.7411(7) .
Rh2 Rh5 2.7440(7) .
Rh3 C7 1.889(6) .
Rh3 C6 1.894(6) .
Rh3 C14 2.205(6) .
Rh3 C5 2.241(5) .
Rh3 Rh5 2.7438(7) .
Rh3 Rh6 2.7709(7) .
Rh3 Rh4 2.7852(8) .
Rh4 C9 1.886(7) .
Rh4 C8 1.906(6) .
Rh4 C14 2.154(6) .
Rh4 C2 2.356(6) .
Rh4 Rh6 2.7318(7) .
Rh4 Rh5 2.7599(7) .
Rh5 C11 1.889(6) .
Rh5 C10 1.916(6) .
Rh5 C2 2.139(6) .
Rh5 C5 2.237(5) .
Rh6 C13 1.893(6) .
Rh6 C12 1.914(6) .
Rh6 C14 2.182(6) .
Rh6 C3 2.185(5) .
P1 C20 1.828(5) .
P1 C26 1.829(5) .
P1 C15 1.856(5) .
O1 C1 1.139(7) .
O2 C2 1.163(7) .
O3 C3 1.164(6) .
O4 C4 1.136(6) .
O5 C5 1.179(6) .
O6 C6 1.142(7) .
O7 C7 1.142(7) .
O8 C8 1.109(7) .
O9 C9 1.142(8) .
O10 C10 1.126(7) .
O11 C11 1.137(7) .
O12 C12 1.134(7) .
O13 C13 1.126(7) .
O14 C14 1.176(7) .
N1 C15 1.346(6) .
N1 C16 1.353(6) .
C15 C19 1.399(7) .
C16 C17 1.389(7) .
C16 H16 0.9500 .
C17 C18 1.391(7) .
C17 H17 0.9500 .
C18 C19 1.385(7) .
C18 C18 1.494(9) 4_654
C19 H19 0.9500 .
C20 C25 1.378(7) .
C20 C21 1.395(7) .
C21 C22 1.373(8) .
C21 H21 0.9500 .
C22 C23 1.376(9) .
C22 H22 0.9500 .
C23 C24 1.379(8) .
C23 H23 0.9500 .
C24 C25 1.393(8) .
C24 H24 0.9500 .
C25 H25 0.9500 .
C26 C31 1.375(7) .
C26 C27 1.396(7) .
C27 C28 1.395(8) .
C27 H27 0.9500 .
C28 C29 1.370(8) .
C28 H28 0.9500 .
C29 C30 1.366(8) .
C29 H29 0.9500 .
C30 C31 1.399(8) .
C30 H30 0.9500 .
C31 H31 0.9500 .
C98 Cl99 1.7502(11) .
C98 Cl98 1.7503(11) .
C96 Cl97 1.7499(11) .
C96 Cl96 1.7501(11) .
Cl97 Cl97 1.202(16) 4_755
Cl95 C94 1.7499(11) .
C94 Cl94 1.7501(11) .
C94 Cl93 1.7501(10) .
Cl94 Cl93 2.05(3) .
Cl94 Cl94 2.27(5) 3_565
